data_4512304
loop_
_publ_author_name
'Buist, Amanda R.'
'Kennedy, Alan R.'

_publ_section_title
;
 Ionic Cocrystals of Pharmaceutical Compounds: Sodium Complexes of
 Carbamazepine
;
_journal_issue 12
_journal_name_full 'Crystal Growth &amp; Design'
_journal_page_first 6508
_journal_paper_doi 10.1021/cg501400n
_journal_volume 14
_journal_year 2014
_chemical_formula_sum 'C13 H10 Br I2 N'
_chemical_formula_weight 513.93
_chemical_name_systematic
;
 ?
;
_space_group_IT_number 33
_symmetry_cell_setting orthorhombic
_symmetry_space_group_name_Hall 'P 2c -2n'
_symmetry_space_group_name_H-M 'P n a 21'
_atom_sites_solution_hydrogens geom
_atom_sites_solution_primary direct
_atom_sites_solution_secondary difmap
_audit_creation_method SHELXL-97
_cell_angle_alpha 90.00
_cell_angle_beta 90.00
_cell_angle_gamma 90.00
_cell_formula_units_Z 8
_cell_length_a 18.0581(12)
_cell_length_b 10.3454(3)
_cell_length_c 14.9699(5)
_cell_measurement_reflns_used 18296
_cell_measurement_temperature 100(2)
_cell_measurement_theta_max 27.5
_cell_measurement_theta_min 3.3
_cell_volume 2796.7(2)
_computing_structure_refinement 'SHELXL-97 (Sheldrick, 2008)'
_diffrn_ambient_temperature 100(2)
_diffrn_detector_area_resol_mean 28.5714
_diffrn_measured_fraction_theta_full 0.998
_diffrn_measured_fraction_theta_max 0.998
_diffrn_measurement_device
;
AFC12 (Right): Kappa 3 circle
;
_diffrn_measurement_device_type
;
Rigaku Saturn724+ (2x2 bin mode)
;
_diffrn_measurement_method 'profile data from \w-scans'
_diffrn_radiation_monochromator confocal
_diffrn_radiation_source 'rotating anode'
_diffrn_radiation_type MoK\a
_diffrn_radiation_wavelength 0.71073
_diffrn_reflns_av_R_equivalents 0.0392
_diffrn_reflns_av_sigmaI/netI 0.0456
_diffrn_reflns_limit_h_max 16
_diffrn_reflns_limit_h_min -23
_diffrn_reflns_limit_k_max 10
_diffrn_reflns_limit_k_min -13
_diffrn_reflns_limit_l_max 19
_diffrn_reflns_limit_l_min -19
_diffrn_reflns_number 19104
_diffrn_reflns_theta_full 27.00
_diffrn_reflns_theta_max 27.47
_diffrn_reflns_theta_min 3.29
_exptl_absorpt_coefficient_mu 7.333
_exptl_absorpt_correction_T_max 1.000
_exptl_absorpt_correction_T_min 0.603
_exptl_absorpt_correction_type multi-scan
_exptl_absorpt_process_details
;
CrystalClear SM Expert; Rigaku 2013
;
_exptl_crystal_colour 'dark Blue'
_exptl_crystal_density_diffrn 2.441
_exptl_crystal_density_method 'not measured'
_exptl_crystal_description 'plate fragment'
_exptl_crystal_F_000 1888
_exptl_crystal_size_max 0.22
_exptl_crystal_size_mid 0.10
_exptl_crystal_size_min 0.04
_refine_diff_density_max 0.695
_refine_diff_density_min -0.769
_refine_diff_density_rms 0.170
_refine_ls_abs_structure_details 'Flack H D (1983), Acta Cryst. A39, 876-881'
_refine_ls_abs_structure_Flack 0.071(8)
_refine_ls_extinction_method none
_refine_ls_goodness_of_fit_ref 1.047
_refine_ls_hydrogen_treatment constr
_refine_ls_matrix_type full
_refine_ls_number_parameters 308
_refine_ls_number_reflns 6284
_refine_ls_number_restraints 1
_refine_ls_restrained_S_all 1.047
_refine_ls_R_factor_all 0.0279
_refine_ls_R_factor_gt 0.0251
_refine_ls_shift/su_max 0.003
_refine_ls_shift/su_mean 0.000
_refine_ls_structure_factor_coef Fsqd
_refine_ls_weighting_details 'calc w=1/[\s^2^(Fo^2^)+(0.0122P)^2^+1.3571P] where P=(Fo^2^+2Fc^2^)/3'
_refine_ls_weighting_scheme calc
_refine_ls_wR_factor_gt 0.0499
_refine_ls_wR_factor_ref 0.0510
_reflns_number_gt 5921
_reflns_number_total 6284
_reflns_threshold_expression I>2\s(I)
_cod_data_source_file cg501400n_si_002.cif
_cod_data_source_block new
_cod_depositor_comments
;
The following automatic conversions were performed:

'_exptl_absorpt_correction_type' value 'Multi-scan' changed to
'multi-scan' according to
/home/saulius/struct/COD-crude-data--automatic-downloads/rss-feeds/ACS/lib/dictionaries/cif_core.dic
dictionary named 'cif_core.dic' version 2.4.2 from 2011-04-26.

Automatic conversion script
Id: cif_fix_values 2935 2014-11-11 08:27:57Z andrius 

 Adding full bibliography for 4512299--4512304.cif.
;
_cod_original_sg_symbol_H-M Pna21
_cod_database_code 4512304

loop_
_symmetry_equiv_pos_as_xyz
'x, y, z'
'-x, -y, z+1/2'
'-x+1/2, y+1/2, z+1/2'
'x+1/2, -y+1/2, z'

loop_
_atom_site_label
_atom_site_type_symbol
_atom_site_fract_x
_atom_site_fract_y
_atom_site_fract_z
_atom_site_U_iso_or_equiv
_atom_site_adp_type
_atom_site_occupancy
_atom_site_symmetry_multiplicity
_atom_site_calc_flag
_atom_site_refinement_flags
I1 I 1.258943(18) 0.87801(3) 0.930032(19) 0.01713(7) Uani 1 1 d .
I2 I 1.285917(18) 0.72507(3) 1.07767(2) 0.02026(7) Uani 1 1 d .
I3 I 1.251719(19) 0.93460(3) 1.375988(19) 0.01933(7) Uani 1 1 d .
I4 I 1.233422(19) 0.77630(3) 1.522174(18) 0.02073(8) Uani 1 1 d .
Br1 Br 1.27344(3) 1.10116(5) 1.20665(3) 0.02077(10) Uani 1 1 d .
Br2 Br 1.27991(3) 0.53463(5) 1.26505(3) 0.02014(11) Uani 1 1 d .
N1 N 1.4507(2) 1.1171(3) 1.2118(2) 0.0139(8) Uani 1 1 d .
H1 H 1.4024 1.1060 1.2121 0.017 Uiso 1 1 calc R
N2 N 0.9502(2) 0.8924(3) 1.2176(2) 0.0139(8) Uani 1 1 d .
H2 H 0.9022 0.9040 1.2242 0.017 Uiso 1 1 calc R
C1 C 1.4809(3) 1.2086(4) 1.2666(3) 0.0140(10) Uani 1 1 d .
C2 C 1.4331(3) 1.2844(4) 1.3210(3) 0.0150(9) Uani 1 1 d .
H2A H 1.3810 1.2713 1.3208 0.018 Uiso 1 1 calc R
C3 C 1.4650(3) 1.3765(4) 1.3737(3) 0.0182(10) Uani 1 1 d .
H3 H 1.4342 1.4282 1.4106 0.022 Uiso 1 1 calc R
C4 C 1.5423(3) 1.3974(4) 1.3751(3) 0.0166(10) Uani 1 1 d .
H4 H 1.5623 1.4621 1.4130 0.020 Uiso 1 1 calc R
C5 C 1.5882(3) 1.3264(4) 1.3228(3) 0.0166(10) Uani 1 1 d .
H5 H 1.6401 1.3415 1.3239 0.020 Uiso 1 1 calc R
C6 C 1.5577(3) 1.2285(4) 1.2662(3) 0.0136(9) Uani 1 1 d .
C7 C 1.6026(3) 1.1518(4) 1.2096(3) 0.0150(9) Uani 1 1 d .
H7 H 1.6548 1.1640 1.2088 0.018 Uiso 1 1 calc R
C8 C 1.5703(3) 1.0586(4) 1.1550(3) 0.0122(9) Uani 1 1 d .
C9 C 1.6121(3) 0.9772(4) 1.0977(2) 0.0143(9) Uani 1 1 d .
H9 H 1.6644 0.9860 1.0950 0.017 Uiso 1 1 calc R
C10 C 1.5778(3) 0.8871(4) 1.0467(3) 0.0184(10) Uani 1 1 d .
H10 H 1.6064 0.8325 1.0090 0.022 Uiso 1 1 calc R
C11 C 1.4998(3) 0.8736(4) 1.0492(3) 0.0182(10) Uani 1 1 d .
H11 H 1.4768 0.8102 1.0126 0.022 Uiso 1 1 calc R
C12 C 1.4569(3) 0.9489(4) 1.1025(3) 0.0193(11) Uani 1 1 d .
H12 H 1.4046 0.9393 1.1036 0.023 Uiso 1 1 calc R
C13 C 1.4928(3) 1.0426(4) 1.1568(3) 0.0122(9) Uani 1 1 d .
C14 C 0.9839(3) 0.7986(4) 1.2659(3) 0.0137(10) Uani 1 1 d .
C15 C 0.9394(3) 0.7191(4) 1.3225(3) 0.0179(10) Uani 1 1 d .
H15 H 0.8873 0.7304 1.3263 0.022 Uiso 1 1 calc R
C16 C 0.9751(3) 0.6262(4) 1.3709(3) 0.0202(11) Uani 1 1 d .
H16 H 0.9469 0.5719 1.4091 0.024 Uiso 1 1 calc R
C17 C 1.0522(3) 0.6079(4) 1.3663(3) 0.0230(11) Uani 1 1 d .
H17 H 1.0748 0.5425 1.4016 0.028 Uiso 1 1 calc R
C18 C 1.0950(3) 0.6830(4) 1.3119(3) 0.0209(11) Uani 1 1 d .
H18 H 1.1470 0.6700 1.3092 0.025 Uiso 1 1 calc R
C19 C 1.0609(3) 0.7811(4) 1.2590(3) 0.0159(10) Uani 1 1 d .
C20 C 1.1011(3) 0.8594(4) 1.1998(3) 0.0180(10) Uani 1 1 d .
H20 H 1.1531 0.8486 1.1941 0.022 Uiso 1 1 calc R
C21 C 1.0647(3) 0.9532(4) 1.1492(3) 0.0131(10) Uani 1 1 d .
C22 C 1.1027(3) 1.0372(4) 1.0887(3) 0.0175(10) Uani 1 1 d .
H22 H 1.1546 1.0292 1.0805 0.021 Uiso 1 1 calc R
C23 C 1.0640(3) 1.1284(4) 1.0430(3) 0.0205(11) Uani 1 1 d .
H23 H 1.0896 1.1845 1.0034 0.025 Uiso 1 1 calc R
C24 C 0.9868(3) 1.1415(4) 1.0531(3) 0.0181(10) Uani 1 1 d .
H24 H 0.9614 1.2051 1.0191 0.022 Uiso 1 1 calc R
C25 C 0.9477(3) 1.0656(4) 1.1102(3) 0.0152(10) Uani 1 1 d .
H25 H 0.8958 1.0761 1.1173 0.018 Uiso 1 1 calc R
C26 C 0.9874(3) 0.9690(4) 1.1594(3) 0.0149(10) Uani 1 1 d .

loop_
_atom_site_aniso_label
_atom_site_aniso_U_11
_atom_site_aniso_U_22
_atom_site_aniso_U_33
_atom_site_aniso_U_23
_atom_site_aniso_U_13
_atom_site_aniso_U_12
I1 0.01314(16) 0.01685(15) 0.02139(13) -0.00120(11) 0.00085(13) -0.00079(12)
I2 0.01666(18) 0.01933(15) 0.02479(14) 0.00073(13) -0.00390(14) -0.00265(13)
I3 0.01407(17) 0.01993(15) 0.02400(14) -0.00357(12) -0.00328(12) 0.00460(13)
I4 0.01627(17) 0.02041(16) 0.02550(15) -0.00181(12) -0.00287(14) 0.00405(13)
Br1 0.0120(3) 0.0272(3) 0.0231(2) 0.00038(19) -0.0004(2) -0.0010(2)
Br2 0.0112(3) 0.0239(2) 0.0253(2) 0.00250(19) 0.0015(2) -0.00021(19)
N1 0.008(2) 0.0132(18) 0.0201(17) 0.0006(15) -0.0016(17) -0.0029(15)
N2 0.007(2) 0.0158(19) 0.0193(18) 0.0023(15) 0.0004(16) -0.0028(15)
C1 0.015(3) 0.015(2) 0.0119(18) 0.0019(16) 0.0026(19) 0.0011(19)
C2 0.005(2) 0.021(2) 0.020(2) 0.0005(18) 0.0077(18) 0.002(2)
C3 0.023(3) 0.014(2) 0.018(2) 0.0016(18) 0.002(2) 0.007(2)
C4 0.026(3) 0.010(2) 0.014(2) -0.0019(17) 0.001(2) -0.001(2)
C5 0.015(3) 0.017(2) 0.018(2) 0.0032(18) -0.0041(19) -0.006(2)
C6 0.016(3) 0.013(2) 0.0114(19) 0.0008(17) -0.0002(18) 0.0015(19)
C7 0.008(3) 0.020(2) 0.0176(19) 0.0075(18) -0.0012(19) -0.0010(18)
C8 0.013(3) 0.007(2) 0.0163(19) 0.0065(16) 0.0000(18) 0.0007(18)
C9 0.010(3) 0.014(2) 0.020(2) 0.0024(16) -0.0017(18) 0.0004(18)
C10 0.023(3) 0.019(2) 0.0133(19) -0.0028(17) 0.0017(19) 0.004(2)
C11 0.022(3) 0.014(2) 0.018(2) -0.0002(17) -0.001(2) -0.002(2)
C12 0.019(3) 0.017(2) 0.022(2) 0.0015(18) 0.000(2) -0.002(2)
C13 0.012(3) 0.011(2) 0.0133(19) 0.0019(15) 0.0010(18) 0.0025(19)
C14 0.013(3) 0.019(2) 0.0095(18) -0.0033(16) 0.0016(18) 0.0001(19)
C15 0.015(3) 0.021(2) 0.018(2) -0.0053(18) 0.005(2) -0.007(2)
C16 0.024(3) 0.018(2) 0.018(2) 0.0035(18) 0.005(2) -0.001(2)
C17 0.029(3) 0.018(2) 0.022(2) -0.0026(18) -0.004(2) 0.009(2)
C18 0.017(3) 0.023(3) 0.024(2) -0.0067(19) -0.006(2) 0.010(2)
C19 0.018(3) 0.016(2) 0.014(2) -0.0098(18) -0.0023(19) 0.0023(19)
C20 0.013(3) 0.021(2) 0.020(2) -0.011(2) -0.002(2) 0.0006(19)
C21 0.012(3) 0.014(2) 0.0136(18) -0.0065(16) 0.0001(18) 0.0000(19)
C22 0.014(3) 0.027(2) 0.0120(19) -0.0064(18) 0.0027(19) -0.004(2)
C23 0.024(3) 0.025(3) 0.0121(19) -0.0055(18) 0.000(2) -0.013(2)
C24 0.024(3) 0.019(2) 0.0113(19) 0.0000(17) -0.0059(19) -0.002(2)
C25 0.012(3) 0.017(2) 0.016(2) -0.0026(17) 0.0013(19) 0.0012(19)
C26 0.022(3) 0.014(2) 0.0087(18) -0.0025(15) 0.0012(19) -0.006(2)

loop_
_atom_type_symbol
_atom_type_description
_atom_type_scat_dispersion_real
_atom_type_scat_dispersion_imag
_atom_type_scat_source
I I -0.4742 1.8119 'International Tables Vol C Tables 4.2.6.8 and 6.1.1.4'
Br Br -0.2901 2.4595 'International Tables Vol C Tables 4.2.6.8 and 6.1.1.4'
N N 0.0061 0.0033 'International Tables Vol C Tables 4.2.6.8 and 6.1.1.4'
C C 0.0033 0.0016 'International Tables Vol C Tables 4.2.6.8 and 6.1.1.4'
H H 0.0000 0.0000 'International Tables Vol C Tables 4.2.6.8 and 6.1.1.4'

loop_
_geom_angle_atom_site_label_1
_geom_angle_atom_site_label_2
_geom_angle_atom_site_label_3
_geom_angle
C13 N1 C1 122.2(4)
C13 N1 H1 118.9
C1 N1 H1 118.9
C14 N2 C26 122.6(4)
C14 N2 H2 118.7
C26 N2 H2 118.7
N1 C1 C6 119.6(4)
N1 C1 C2 118.9(5)
C6 C1 C2 121.5(4)
C3 C2 C1 117.3(5)
C3 C2 H2A 121.3
C1 C2 H2A 121.3
C2 C3 C4 122.2(4)
C2 C3 H3 118.9
C4 C3 H3 118.9
C5 C4 C3 120.9(4)
C5 C4 H4 119.6
C3 C4 H4 119.6
C4 C5 C6 119.3(5)
C4 C5 H5 120.4
C6 C5 H5 120.4
C1 C6 C7 119.1(4)
C1 C6 C5 118.8(4)
C7 C6 C5 122.0(4)
C8 C7 C6 119.9(4)
C8 C7 H7 120.0
C6 C7 H7 120.0
C7 C8 C13 119.1(4)
C7 C8 C9 122.9(4)
C13 C8 C9 118.0(4)
C10 C9 C8 120.4(5)
C10 C9 H9 119.8
C8 C9 H9 119.8
C9 C10 C11 120.5(4)
C9 C10 H10 119.8
C11 C10 H10 119.8
C12 C11 C10 121.7(4)
C12 C11 H11 119.1
C10 C11 H11 119.1
C11 C12 C13 117.9(5)
C11 C12 H12 121.1
C13 C12 H12 121.1
N1 C13 C8 120.0(4)
N1 C13 C12 118.5(4)
C8 C13 C12 121.5(4)
N2 C14 C19 119.8(4)
N2 C14 C15 118.5(5)
C19 C14 C15 121.7(4)
C16 C15 C14 117.1(5)
C16 C15 H15 121.5
C14 C15 H15 121.5
C15 C16 C17 122.4(5)
C15 C16 H16 118.8
C17 C16 H16 118.8
C18 C17 C16 120.9(4)
C18 C17 H17 119.6
C16 C17 H17 119.6
C17 C18 C19 119.5(5)
C17 C18 H18 120.3
C19 C18 H18 120.3
C20 C19 C14 118.9(4)
C20 C19 C18 122.6(5)
C14 C19 C18 118.5(4)
C21 C20 C19 120.1(5)
C21 C20 H20 120.0
C19 C20 H20 120.0
C20 C21 C26 119.1(4)
C20 C21 C22 122.7(5)
C26 C21 C22 118.2(4)
C23 C22 C21 119.6(5)
C23 C22 H22 120.2
C21 C22 H22 120.2
C22 C23 C24 121.5(4)
C22 C23 H23 119.3
C24 C23 H23 119.3
C25 C24 C23 121.6(4)
C25 C24 H24 119.2
C23 C24 H24 119.2
C24 C25 C26 117.9(5)
C24 C25 H25 121.1
C26 C25 H25 121.1
N2 C26 C21 119.4(4)
N2 C26 C25 119.4(4)
C21 C26 C25 121.2(4)

loop_
_geom_bond_atom_site_label_1
_geom_bond_atom_site_label_2
_geom_bond_distance
I1 I2 2.7615(4)
I3 I4 2.7532(4)
N1 C13 1.359(5)
N1 C1 1.366(5)
N1 H1 0.8800
N2 C14 1.354(5)
N2 C26 1.356(5)
N2 H2 0.8800
C1 C6 1.402(7)
C1 C2 1.424(6)
C2 C3 1.364(6)
C2 H2A 0.9500
C3 C4 1.412(7)
C3 H3 0.9500
C4 C5 1.357(6)
C4 H4 0.9500
C5 C6 1.432(6)
C5 H5 0.9500
C6 C7 1.416(6)
C7 C8 1.392(6)
C7 H7 0.9500
C8 C13 1.409(6)
C8 C9 1.420(6)
C9 C10 1.354(6)
C9 H9 0.9500
C10 C11 1.418(7)
C10 H10 0.9500
C11 C12 1.357(6)
C11 H11 0.9500
C12 C13 1.421(6)
C12 H12 0.9500
C14 C19 1.407(6)
C14 C15 1.428(6)
C15 C16 1.366(6)
C15 H15 0.9500
C16 C17 1.406(7)
C16 H16 0.9500
C17 C18 1.366(7)
C17 H17 0.9500
C18 C19 1.427(6)
C18 H18 0.9500
C19 C20 1.402(6)
C20 C21 1.395(6)
C20 H20 0.9500
C21 C26 1.414(6)
C21 C22 1.430(6)
C22 C23 1.359(6)
C22 H22 0.9500
C23 C24 1.410(7)
C23 H23 0.9500
C24 C25 1.359(6)
C24 H24 0.9500
C25 C26 1.433(6)
C25 H25 0.9500

loop_
_geom_torsion_atom_site_label_1
_geom_torsion_atom_site_label_2
_geom_torsion_atom_site_label_3
_geom_torsion_atom_site_label_4
_geom_torsion
C13 N1 C1 C6 0.7(6)
C13 N1 C1 C2 178.9(4)
N1 C1 C2 C3 -178.8(4)
C6 C1 C2 C3 -0.6(6)
C1 C2 C3 C4 0.0(6)
C2 C3 C4 C5 0.5(6)
C3 C4 C5 C6 -0.4(6)
N1 C1 C6 C7 -0.8(6)
C2 C1 C6 C7 -178.9(4)
N1 C1 C6 C5 178.9(4)
C2 C1 C6 C5 0.7(6)
C4 C5 C6 C1 -0.2(6)
C4 C5 C6 C7 179.4(4)
C1 C6 C7 C8 0.2(6)
C5 C6 C7 C8 -179.4(4)
C6 C7 C8 C13 0.4(6)
C6 C7 C8 C9 -179.1(4)
C7 C8 C9 C10 179.3(4)
C13 C8 C9 C10 -0.2(6)
C8 C9 C10 C11 0.7(6)
C9 C10 C11 C12 -0.5(7)
C10 C11 C12 C13 -0.2(6)
C1 N1 C13 C8 0.0(6)
C1 N1 C13 C12 179.4(4)
C7 C8 C13 N1 -0.5(6)
C9 C8 C13 N1 179.0(3)
C7 C8 C13 C12 -180.0(4)
C9 C8 C13 C12 -0.5(6)
C11 C12 C13 N1 -178.8(4)
C11 C12 C13 C8 0.7(6)
C26 N2 C14 C19 2.3(6)
C26 N2 C14 C15 -177.3(4)
N2 C14 C15 C16 -179.4(4)
C19 C14 C15 C16 1.0(6)
C14 C15 C16 C17 0.0(6)
C15 C16 C17 C18 -0.5(7)
C16 C17 C18 C19 0.0(6)
N2 C14 C19 C20 -1.8(6)
C15 C14 C19 C20 177.8(4)
N2 C14 C19 C18 178.9(4)
C15 C14 C19 C18 -1.5(6)
C17 C18 C19 C20 -178.2(4)
C17 C18 C19 C14 1.0(6)
C14 C19 C20 C21 0.3(6)
C18 C19 C20 C21 179.5(4)
C19 C20 C21 C26 0.9(6)
C19 C20 C21 C22 179.1(4)
C20 C21 C22 C23 -178.5(4)
C26 C21 C22 C23 -0.2(6)
C21 C22 C23 C24 -0.7(6)
C22 C23 C24 C25 1.4(7)
C23 C24 C25 C26 -1.1(6)
C14 N2 C26 C21 -1.1(6)
C14 N2 C26 C25 179.5(4)
C20 C21 C26 N2 -0.5(6)
C22 C21 C26 N2 -178.8(3)
C20 C21 C26 C25 178.8(4)
C22 C21 C26 C25 0.5(6)
C24 C25 C26 N2 179.4(3)
C24 C25 C26 C21 0.1(6)
